data_2208460
loop_
_publ_author_name
'Bao, Feng'
'Jiao, Yuan-Hong'
'Ng, Seik Weng'

_publ_section_title
Bis{5-methyl-2-phenyl-4-[(3-tolylamino-\k<i>N</i>)phenylmethylene]-1<i>H</i>-pyrazol-3(4<i>H</i>)-onato-\k<i>O</i>}cobalt(II)
_journal_coeditor_code XU2004
_journal_issue 3
_journal_name_full 'Acta Crystallographica Section E'
_journal_page_first m558
_journal_page_last m559
_journal_paper_doi 10.1107/S1600536806005186
_journal_volume 62
_journal_year 2006
_chemical_formula_iupac '[Co (C24 H20 N2 O1)2]'
_chemical_formula_moiety 'C48 H40 Co N6 O2'
_chemical_formula_sum 'C48 H40 Co N6 O2'
_chemical_formula_weight 791.79
_chemical_name_systematic
;
Bis{5-methyl-2-phenyl-4-[(3-tolylamino-\kN)phenylmethylene]-1H-pyrazol-3(4H)-
onato-\kO}cobalt(II)
;
_space_group_IT_number 2
_symmetry_cell_setting triclinic
_symmetry_space_group_name_Hall '-P 1'
_symmetry_space_group_name_H-M 'P -1'
_atom_sites_solution_hydrogens geom
_atom_sites_solution_primary direct
_atom_sites_solution_secondary difmap
_audit_creation_method SHELXL-97
_cell_angle_alpha 99.8640(10)
_cell_angle_beta 94.4220(10)
_cell_angle_gamma 105.5540(10)
_cell_formula_units_Z 2
_cell_length_a 10.0829(5)
_cell_length_b 12.2184(7)
_cell_length_c 17.8570(10)
_cell_measurement_reflns_used 3856
_cell_measurement_temperature 295(2)
_cell_measurement_theta_max 20.4
_cell_measurement_theta_min 2.3
_cell_volume 2070.4(2)
_computing_cell_refinement 'SAINT (Bruker, 2003)'
_computing_data_collection 'SMART (Bruker, 2003)'
_computing_data_reduction SAINT
_computing_molecular_graphics 'ORTEPII (Johnson, 1976)'
_computing_publication_material SHELXL97
_computing_structure_refinement 'SHELXL97 (Sheldrick, 1997)'
_computing_structure_solution 'SHELXS97 (Sheldrick, 1997)'
_diffrn_ambient_temperature 295(2)
_diffrn_measured_fraction_theta_full 0.99
_diffrn_measured_fraction_theta_max 0.99
_diffrn_measurement_device_type 'Bruker APEX area-detector'
_diffrn_measurement_method '\f and \w'
_diffrn_radiation_monochromator graphite
_diffrn_radiation_source 'fine-focus sealed tube'
_diffrn_radiation_type MoK\a
_diffrn_radiation_wavelength 0.71073
_diffrn_reflns_av_R_equivalents 0.075
_diffrn_reflns_av_sigmaI/netI 0.093
_diffrn_reflns_limit_h_max 13
_diffrn_reflns_limit_h_min -13
_diffrn_reflns_limit_k_max 15
_diffrn_reflns_limit_k_min -15
_diffrn_reflns_limit_l_max 23
_diffrn_reflns_limit_l_min -23
_diffrn_reflns_number 24322
_diffrn_reflns_theta_full 27.5
_diffrn_reflns_theta_max 27.5
_diffrn_reflns_theta_min 1.2
_diffrn_standards_decay_% 0
_diffrn_standards_interval_count 0
_diffrn_standards_interval_time 0
_diffrn_standards_number 0
_exptl_absorpt_coefficient_mu 0.461
_exptl_absorpt_correction_T_max 0.947
_exptl_absorpt_correction_T_min 0.874
_exptl_absorpt_correction_type multi-scan
_exptl_absorpt_process_details '(SADABS; Sheldrick, 1996)'
_exptl_crystal_colour Red
_exptl_crystal_density_diffrn 1.270
_exptl_crystal_density_method 'not measured'
_exptl_crystal_description Block
_exptl_crystal_F_000 826
_exptl_crystal_size_max 0.30
_exptl_crystal_size_mid 0.20
_exptl_crystal_size_min 0.12
_refine_diff_density_max 0.33
_refine_diff_density_min -0.37
_refine_ls_extinction_method none
_refine_ls_goodness_of_fit_ref 0.88
_refine_ls_hydrogen_treatment constr
_refine_ls_matrix_type full
_refine_ls_number_parameters 446
_refine_ls_number_reflns 9382
_refine_ls_number_restraints 288
_refine_ls_restrained_S_all 0.94
_refine_ls_R_factor_all 0.106
_refine_ls_R_factor_gt 0.058
_refine_ls_shift/su_max 0.001
_refine_ls_shift/su_mean 0.000
_refine_ls_structure_factor_coef Fsqd
_refine_ls_weighting_details 'calc w=1/[\s^2^(Fo^2^)+(0.0724P)^2^] where P=(Fo^2^+2Fc^2^)/3'
_refine_ls_weighting_scheme calc
_refine_ls_wR_factor_gt 0.130
_refine_ls_wR_factor_ref 0.155
_reflns_number_gt 5098
_reflns_number_total 9382
_reflns_threshold_expression I>2\s(I)
_cod_data_source_file xu2004.cif
_cod_data_source_block I
_cod_depositor_comments
;
The following automatic conversions were performed:
'_symmetry_cell_setting' value 'Triclinic' changed to 'triclinic'
according to '/home/saulius/struct/CIF-dictionaries/cif_core.dic'
dictionary named 'cif_core.dic' version 2.4.1 from 2010-06-29.

Automatic conversion script
Id: cif_fix_enum 1527 2010-12-29 10:47:43Z saulius 

The following automatic conversions were performed:

'_symmetry_cell_setting' value 'Triclinic' changed to 'triclinic'
according to /home/saulius/struct/CIF-dictionaries/cif_core.dic
dictionary named 'cif_core.dic' version 2.4.1 from 2010-06-29.

Automatic conversion script
Id: cif_fix_values 1715 2011-07-08 13:25:40Z adriana 
;
_cod_database_code 2208460

loop_
_symmetry_equiv_pos_as_xyz
'x, y, z'
'-x, -y, -z'

loop_
_atom_site_type_symbol
_atom_site_label
_atom_site_fract_x
_atom_site_fract_y
_atom_site_fract_z
_atom_site_U_iso_or_equiv
_atom_site_adp_type
_atom_site_calc_flag
_atom_site_refinement_flags
_atom_site_occupancy
Co Co1 0.60088(4) 0.60520(4) 0.25139(2) 0.04938(16) Uani d . 1
O O1 0.7430(2) 0.7038(2) 0.20630(10) 0.0567(6) Uani d . 1
O O2 0.6194(2) 0.4571(2) 0.26690(10) 0.0557(6) Uani d . 1
N N1 0.8055(3) 0.8025(2) 0.1088(2) 0.0606(7) Uani d . 1
N N2 0.7451(4) 0.8213(3) 0.0418(2) 0.0769(9) Uani d . 1
N N3 0.4437(3) 0.5916(2) 0.17430(10) 0.0514(7) Uani d . 1
N N4 0.7190(3) 0.3619(2) 0.34670(10) 0.0504(6) Uani d . 1
N N5 0.7800(3) 0.3815(3) 0.4223(2) 0.0603(7) Uani d . 1
N N6 0.6021(3) 0.6729(2) 0.36060(10) 0.0474(6) Uani d . 1
C C1 0.9474(2) 0.8598(2) 0.1327(2) 0.0670(10) Uani d GU 1
C C2 1.0209(3) 0.8371(2) 0.1945(2) 0.0820(10) Uani d GU 1
C C3 1.1610(3) 0.8957(3) 0.2155(2) 0.0960(10) Uani d GU 1
C C4 1.2276(2) 0.9769(3) 0.1747(2) 0.111(2) Uani d GU 1
C C5 1.1541(4) 0.9996(3) 0.1129(2) 0.143(2) Uani d GU 1
C C6 1.0141(3) 0.9410(3) 0.0919(2) 0.113(2) Uani d GU 1
C C7 0.7096(3) 0.7339(3) 0.1438(2) 0.0510(10) Uani d U 1
C C8 0.5810(4) 0.7077(3) 0.0982(2) 0.0530(10) Uani d U 1
C C9 0.6128(5) 0.7657(4) 0.0358(2) 0.0720(10) Uani d U 1
C C10 0.5201(5) 0.7704(5) -0.0333(2) 0.119(2) Uani d U 1
C C11 0.4518(3) 0.6383(3) 0.1133(2) 0.0510(10) Uani d U 1
C C12 0.3265(2) 0.6182(2) 0.05760(10) 0.0570(10) Uani d GU 1
C C13 0.2891(3) 0.5213(2) -0.0016(2) 0.0920(10) Uani d GU 1
C C14 0.1773(3) 0.5055(3) -0.0570(2) 0.127(2) Uani d GU 1
C C15 0.1030(3) 0.5866(3) -0.0532(2) 0.128(2) Uani d GU 1
C C16 0.1403(3) 0.6835(3) 0.0061(2) 0.110(2) Uani d GU 1
C C17 0.2521(3) 0.6993(2) 0.06150(10) 0.0820(10) Uani d GU 1
C C18 0.3135(2) 0.5270(2) 0.19110(10) 0.0620(10) Uani d GU 1
C C19 0.2304(3) 0.5834(2) 0.23160(10) 0.0710(10) Uani d GU 1
C C20 0.1084(3) 0.5194(3) 0.2532(2) 0.096(2) Uani d GU 1
C C21 0.0695(3) 0.3990(3) 0.2342(2) 0.129(2) Uani d GU 1
C C22 0.1526(4) 0.3426(2) 0.1937(2) 0.142(2) Uani d GU 1
C C23 0.2746(3) 0.4066(2) 0.1721(2) 0.101(2) Uani d GU 1
C C24 0.0167(5) 0.5805(6) 0.2936(3) 0.147(2) Uani d U 1
C C25 0.7219(2) 0.2611(2) 0.29570(10) 0.0520(10) Uani d GU 1
C C26 0.6349(2) 0.2211(2) 0.22650(10) 0.0740(10) Uani d GU 1
C C27 0.6434(3) 0.1236(2) 0.17630(10) 0.0890(10) Uani d GU 1
C C28 0.7389(3) 0.0659(2) 0.19530(10) 0.0840(10) Uani d GU 1
C C29 0.8258(2) 0.1059(2) 0.2645(2) 0.0750(10) Uani d GU 1
C C30 0.8174(2) 0.2034(2) 0.31470(10) 0.0650(10) Uani d GU 1
C C31 0.6723(3) 0.4528(3) 0.3334(2) 0.0460(10) Uani d U 1
C C32 0.6996(3) 0.5331(3) 0.4039(2) 0.0460(10) Uani d U 1
C C33 0.7689(3) 0.4820(3) 0.4555(2) 0.0550(10) Uani d U 1
C C34 0.8309(5) 0.5256(4) 0.5382(2) 0.0850(10) Uani d U 1
C C35 0.6602(3) 0.6378(3) 0.4170(2) 0.0450(10) Uani d U 1
C C36 0.6948(2) 0.7103(2) 0.49590(10) 0.0520(10) Uani d GU 1
C C37 0.8149(2) 0.8031(2) 0.5109(2) 0.0760(10) Uani d GU 1
C C38 0.8594(3) 0.8667(2) 0.5852(2) 0.102(2) Uani d GU 1
C C39 0.7838(4) 0.8375(3) 0.64440(10) 0.104(2) Uani d GU 1
C C40 0.6638(3) 0.7447(3) 0.62930(10) 0.102(2) Uani d GU 1
C C41 0.6193(2) 0.6811(2) 0.55510(10) 0.0790(10) Uani d GU 1
C C42 0.5453(2) 0.7689(2) 0.37500(10) 0.0480(10) Uani d GU 1
C C43 0.4358(2) 0.7657(2) 0.41810(10) 0.0560(10) Uani d GU 1
C C44 0.3759(2) 0.8564(2) 0.42660(10) 0.0630(10) Uani d GU 1
C C45 0.4255(3) 0.9503(2) 0.39200(10) 0.0750(10) Uani d GU 1
C C46 0.5350(3) 0.9535(2) 0.34880(10) 0.0840(10) Uani d GU 1
C C47 0.5949(2) 0.8628(2) 0.34030(10) 0.0660(10) Uani d GU 1
C C48 0.2551(4) 0.8530(4) 0.4725(2) 0.0970(10) Uani d U 1
H H2 0.9763 0.7827 0.2217 0.098 Uiso calc R 1
H H3 1.2101 0.8805 0.2569 0.115 Uiso calc R 1
H H4 1.3213 1.0162 0.1888 0.133 Uiso calc R 1
H H5 1.1987 1.0540 0.0856 0.172 Uiso calc R 1
H H6 0.9649 0.9562 0.0505 0.136 Uiso calc R 1
H H10a 0.5754 0.8109 -0.0669 0.179 Uiso calc R 1
H H10b 0.4540 0.8103 -0.0170 0.179 Uiso calc R 1
H H10c 0.4717 0.6930 -0.0599 0.179 Uiso calc R 1
H H13 0.3389 0.4670 -0.0042 0.110 Uiso calc R 1
H H14 0.1523 0.4407 -0.0967 0.152 Uiso calc R 1
H H15 0.0282 0.5761 -0.0903 0.154 Uiso calc R 1
H H16 0.0906 0.7377 0.0086 0.132 Uiso calc R 1
H H17 0.2771 0.7641 0.1011 0.099 Uiso calc R 1
H H19 0.2564 0.6640 0.2443 0.086 Uiso calc R 1
H H21 -0.0121 0.3562 0.2486 0.155 Uiso calc R 1
H H22 0.1266 0.2621 0.1810 0.171 Uiso calc R 1
H H23 0.3301 0.3688 0.1450 0.122 Uiso calc R 1
H H24a 0.0693 0.6586 0.3165 0.221 Uiso calc R 1
H H24b -0.0198 0.5407 0.3328 0.221 Uiso calc R 1
H H24c -0.0586 0.5815 0.2576 0.221 Uiso calc R 1
H H26 0.5711 0.2597 0.2137 0.089 Uiso calc R 1
H H27 0.5852 0.0968 0.1299 0.106 Uiso calc R 1
H H28 0.7445 0.0007 0.1617 0.101 Uiso calc R 1
H H29 0.8897 0.0673 0.2773 0.090 Uiso calc R 1
H H30 0.8755 0.2302 0.3610 0.078 Uiso calc R 1
H H34a 0.8810 0.4747 0.5535 0.128 Uiso calc R 1
H H34b 0.7581 0.5276 0.5695 0.128 Uiso calc R 1
H H34c 0.8931 0.6022 0.5443 0.128 Uiso calc R 1
H H37 0.8654 0.8226 0.4713 0.091 Uiso calc R 1
H H38 0.9397 0.9287 0.5953 0.123 Uiso calc R 1
H H39 0.8136 0.8800 0.6941 0.125 Uiso calc R 1
H H40 0.6132 0.7252 0.6689 0.123 Uiso calc R 1
H H41 0.5389 0.6191 0.5450 0.095 Uiso calc R 1
H H43 0.4026 0.7029 0.4413 0.067 Uiso calc R 1
H H45 0.3854 1.0110 0.3976 0.090 Uiso calc R 1
H H46 0.5682 1.0163 0.3257 0.101 Uiso calc R 1
H H47 0.6682 0.8649 0.3115 0.080 Uiso calc R 1
H H48a 0.2661 0.9288 0.5025 0.145 Uiso calc R 1
H H48b 0.2526 0.7990 0.5059 0.145 Uiso calc R 1
H H48c 0.1699 0.8292 0.4382 0.145 Uiso calc R 1

loop_
_atom_site_aniso_label
_atom_site_aniso_U_11
_atom_site_aniso_U_22
_atom_site_aniso_U_33
_atom_site_aniso_U_12
_atom_site_aniso_U_13
_atom_site_aniso_U_23
Co1 0.0563(3) 0.0572(3) 0.0410(3) 0.0198(2) 0.00660(19) 0.0209(2)
O1 0.0600(10) 0.0660(10) 0.0480(10) 0.0160(10) 0.0070(10) 0.0240(10)
O2 0.074(2) 0.0570(10) 0.0430(10) 0.0280(10) -0.0010(10) 0.0160(10)
N1 0.075(2) 0.058(2) 0.057(2) 0.021(2) 0.025(2) 0.0230(10)
N2 0.098(3) 0.088(2) 0.062(2) 0.034(2) 0.030(2) 0.039(2)
N3 0.054(2) 0.056(2) 0.047(2) 0.0130(10) 0.0050(10) 0.0200(10)
N4 0.058(2) 0.052(2) 0.047(2) 0.0240(10) 0.0020(10) 0.0160(10)
N5 0.070(2) 0.066(2) 0.052(2) 0.028(2) -0.0030(10) 0.020(2)
N6 0.056(2) 0.050(2) 0.0420(10) 0.0200(10) 0.0060(10) 0.0170(10)
C1 0.077(3) 0.053(2) 0.073(2) 0.016(2) 0.034(2) 0.009(2)
C2 0.068(3) 0.074(3) 0.096(3) 0.006(2) 0.019(2) 0.014(2)
C3 0.079(3) 0.086(3) 0.107(3) 0.011(2) 0.018(3) -0.006(3)
C4 0.090(3) 0.087(3) 0.127(4) -0.011(3) 0.052(3) -0.015(3)
C5 0.131(5) 0.138(5) 0.139(5) -0.016(4) 0.061(4) 0.038(4)
C6 0.110(4) 0.115(4) 0.108(4) -0.002(3) 0.048(3) 0.045(3)
C7 0.068(2) 0.049(2) 0.044(2) 0.023(2) 0.021(2) 0.013(2)
C8 0.069(2) 0.061(2) 0.040(2) 0.028(2) 0.015(2) 0.019(2)
C9 0.091(3) 0.088(3) 0.052(2) 0.038(2) 0.018(2) 0.034(2)
C10 0.124(4) 0.183(5) 0.077(3) 0.050(3) 0.017(3) 0.084(3)
C11 0.066(2) 0.051(2) 0.040(2) 0.026(2) 0.003(2) 0.008(2)
C12 0.067(2) 0.069(2) 0.041(2) 0.032(2) 0.002(2) 0.008(2)
C13 0.106(3) 0.094(3) 0.075(3) 0.056(3) -0.017(2) -0.016(2)
C14 0.137(4) 0.144(4) 0.088(3) 0.072(4) -0.039(3) -0.031(3)
C15 0.125(4) 0.179(5) 0.083(3) 0.084(4) -0.033(3) -0.008(3)
C16 0.122(4) 0.150(4) 0.082(3) 0.092(3) -0.010(3) 0.009(3)
C17 0.106(3) 0.095(3) 0.058(2) 0.061(3) -0.003(2) 0.001(2)
C18 0.055(2) 0.068(2) 0.060(2) 0.009(2) -0.007(2) 0.029(2)
C19 0.054(2) 0.102(3) 0.063(2) 0.016(2) 0.009(2) 0.038(2)
C20 0.058(3) 0.157(4) 0.086(3) 0.030(3) 0.007(2) 0.064(3)
C21 0.087(4) 0.148(5) 0.150(5) -0.006(3) -0.002(3) 0.093(4)
C22 0.115(4) 0.110(4) 0.192(6) -0.004(4) -0.003(4) 0.073(4)
C23 0.081(3) 0.084(3) 0.134(4) 0.009(2) 0.005(3) 0.037(3)
C24 0.093(3) 0.253(6) 0.129(4) 0.058(4) 0.042(3) 0.101(4)
C25 0.057(2) 0.049(2) 0.054(2) 0.017(2) 0.010(2) 0.021(2)
C26 0.097(3) 0.071(2) 0.062(2) 0.044(2) -0.003(2) 0.011(2)
C27 0.131(4) 0.077(3) 0.063(2) 0.050(3) -0.007(2) 0.006(2)
C28 0.116(3) 0.069(3) 0.082(3) 0.049(2) 0.024(2) 0.017(2)
C29 0.076(3) 0.063(2) 0.099(3) 0.034(2) 0.015(2) 0.025(2)
C30 0.062(2) 0.058(2) 0.078(2) 0.020(2) 0.004(2) 0.022(2)
C31 0.046(2) 0.050(2) 0.044(2) 0.0130(10) 0.0040(10) 0.018(2)
C32 0.048(2) 0.052(2) 0.042(2) 0.017(2) 0.0050(10) 0.0170(10)
C33 0.061(2) 0.059(2) 0.048(2) 0.021(2) -0.001(2) 0.017(2)
C34 0.114(3) 0.090(3) 0.058(2) 0.049(3) -0.019(2) 0.015(2)
C35 0.044(2) 0.052(2) 0.040(2) 0.0110(10) 0.0070(10) 0.0140(10)
C36 0.055(2) 0.057(2) 0.048(2) 0.024(2) -0.003(2) 0.013(2)
C37 0.081(3) 0.068(2) 0.068(2) 0.013(2) -0.015(2) 0.015(2)
C38 0.115(4) 0.073(3) 0.102(3) 0.022(3) -0.034(3) -0.001(3)
C39 0.136(4) 0.109(4) 0.071(3) 0.073(3) -0.021(3) -0.017(3)
C40 0.101(3) 0.158(4) 0.058(3) 0.062(3) 0.013(2) 0.007(3)
C41 0.073(2) 0.118(3) 0.046(2) 0.029(2) 0.010(2) 0.012(2)
C42 0.055(2) 0.052(2) 0.041(2) 0.018(2) 0.0000(10) 0.0130(10)
C43 0.061(2) 0.061(2) 0.056(2) 0.027(2) 0.009(2) 0.023(2)
C44 0.064(2) 0.072(2) 0.059(2) 0.031(2) 0.007(2) 0.015(2)
C45 0.087(3) 0.069(2) 0.083(3) 0.040(2) 0.007(2) 0.024(2)
C46 0.095(3) 0.065(3) 0.107(3) 0.030(2) 0.026(3) 0.041(2)
C47 0.075(2) 0.061(2) 0.076(2) 0.027(2) 0.021(2) 0.029(2)
C48 0.099(3) 0.111(3) 0.104(3) 0.057(3) 0.035(3) 0.034(3)

loop_
_atom_type_symbol
_atom_type_description
_atom_type_scat_dispersion_real
_atom_type_scat_dispersion_imag
_atom_type_scat_source
C C 0.0033 0.0016 'International Tables Vol C Tables 4.2.6.8 and 6.1.1.4'
H H 0.0000 0.0000 'International Tables Vol C Tables 4.2.6.8 and 6.1.1.4'
N N 0.0061 0.0033 'International Tables Vol C Tables 4.2.6.8 and 6.1.1.4'
O O 0.0106 0.0060 'International Tables Vol C Tables 4.2.6.8 and 6.1.1.4'
Co Co 0.3494 0.9721 'International Tables Vol C Tables 4.2.6.8 and 6.1.1.4'

loop_
_geom_angle_atom_site_label_1
_geom_angle_atom_site_label_2
_geom_angle_atom_site_label_3
_geom_angle
_geom_angle_publ_flag
O1 Co1 O2 119.30(10) yes
O1 Co1 N3 97.10(10) yes
O1 Co1 N6 111.10(10) yes
O2 Co1 N3 113.30(10) yes
O2 Co1 N6 96.80(10) yes
N3 Co1 N6 120.80(10) yes
C31 O2 Co1 117.1(2) no
C7 O1 Co1 119.2(2) no
C7 N1 N2 111.2(3) no
C7 N1 C1 130.6(3) no
N2 N1 C1 118.0(3) no
C9 N2 N1 105.8(3) no
C11 N3 C18 120.8(3) no
C11 N3 Co1 125.5(2) no
C18 N3 Co1 113.7(2) no
C31 N4 N5 111.1(3) no
C31 N4 C25 130.0(2) no
N5 N4 C25 118.7(2) no
C33 N5 N4 106.1(2) no
C35 N6 C42 121.4(2) no
C35 N6 Co1 122.4(2) no
C42 N6 Co1 116.0(2) no
C2 C1 C6 120.0 no
C2 C1 N1 122.3(2) no
C6 C1 N1 117.7(2) no
C3 C2 C1 120.0 no
C2 C3 C4 120.0 no
C3 C4 C5 120.0 no
C6 C5 C4 120.0 no
C5 C6 C1 120.0 no
O1 C7 N1 122.0(3) no
O1 C7 C8 131.1(3) no
N1 C7 C8 106.9(3) no
C7 C8 C11 126.0(3) no
C7 C8 C9 104.0(3) no
C11 C8 C9 130.1(3) no
N2 C9 C8 112.1(3) no
N2 C9 C10 117.5(3) no
C8 C9 C10 130.4(4) no
N3 C11 C8 121.0(3) no
N3 C11 C12 120.6(3) no
C8 C11 C12 118.4(3) no
C13 C12 C17 120.0 no
C13 C12 C11 119.5(2) no
C17 C12 C11 120.4(2) no
C12 C13 C14 120.0 no
C15 C14 C13 120.0 no
C16 C15 C14 120.0 no
C15 C16 C17 120.0 no
C16 C17 C12 120.0 no
C19 C18 C23 120.0 no
C19 C18 N3 120.1(2) no
C23 C18 N3 119.7(2) no
C20 C19 C18 120.0 no
C19 C20 C21 120.0 no
C19 C20 C24 119.7(3) no
C21 C20 C24 120.2(3) no
C22 C21 C20 120.0 no
C21 C22 C23 120.0 no
C22 C23 C18 120.0 no
C26 C25 C30 120.0 no
C26 C25 N4 121.4(2) no
C30 C25 N4 118.6(2) no
C25 C26 C27 120.0 no
C28 C27 C26 120.0 no
C27 C28 C29 120.0 no
C30 C29 C28 120.0 no
C29 C30 C25 120.0 no
O2 C31 N4 122.3(3) no
O2 C31 C32 131.1(3) no
N4 C31 C32 106.6(2) no
C31 C32 C35 125.4(3) no
C31 C32 C33 104.1(3) no
C35 C32 C33 130.5(3) no
N5 C33 C32 112.0(3) no
N5 C33 C34 116.9(3) no
C32 C33 C34 131.1(3) no
N6 C35 C32 121.3(3) no
N6 C35 C36 120.8(3) no
C32 C35 C36 117.8(2) no
C37 C36 C41 120.0 no
C37 C36 C35 117.6(2) no
C41 C36 C35 122.1(2) no
C36 C37 C38 120.0 no
C39 C38 C37 120.0 no
C38 C39 C40 120.0 no
C39 C40 C41 120.0 no
C40 C41 C36 120.0 no
C43 C42 C47 120.0 no
C43 C42 N6 121.1(2) no
C47 C42 N6 118.7(2) no
C42 C43 C44 120.0 no
C45 C44 C43 120.0 no
C45 C44 C48 119.6(2) no
C43 C44 C48 120.4(2) no
C44 C45 C46 120.0 no
C47 C46 C45 120.0 no
C46 C47 C42 120.0 no
C3 C2 H2 120.0 no
C1 C2 H2 120.0 no
C2 C3 H3 120.0 no
C4 C3 H3 120.0 no
C3 C4 H4 120.0 no
C5 C4 H4 120.0 no
C6 C5 H5 120.0 no
C4 C5 H5 120.0 no
C5 C6 H6 120.0 no
C1 C6 H6 120.0 no
C9 C10 H10a 109.5 no
C9 C10 H10b 109.5 no
H10a C10 H10b 109.5 no
C9 C10 H10c 109.5 no
H10a C10 H10c 109.5 no
H10b C10 H10c 109.5 no
C12 C13 H13 120.0 no
C14 C13 H13 120.0 no
C15 C14 H14 120.0 no
C13 C14 H14 120.0 no
C16 C15 H15 120.0 no
C14 C15 H15 120.0 no
C15 C16 H16 120.0 no
C17 C16 H16 120.0 no
C16 C17 H17 120.0 no
C12 C17 H17 120.0 no
C20 C19 H19 120.0 no
C18 C19 H19 120.0 no
C22 C21 H21 120.0 no
C20 C21 H21 120.0 no
C21 C22 H22 120.0 no
C23 C22 H22 120.0 no
C22 C23 H23 120.0 no
C18 C23 H23 120.0 no
C20 C24 H24a 109.5 no
C20 C24 H24b 109.5 no
H24a C24 H24b 109.5 no
C20 C24 H24c 109.5 no
H24a C24 H24c 109.5 no
H24b C24 H24c 109.5 no
C25 C26 H26 120.0 no
C27 C26 H26 120.0 no
C28 C27 H27 120.0 no
C26 C27 H27 120.0 no
C27 C28 H28 120.0 no
C29 C28 H28 120.0 no
C30 C29 H29 120.0 no
C28 C29 H29 120.0 no
C29 C30 H30 120.0 no
C25 C30 H30 120.0 no
C33 C34 H34a 109.5 no
C33 C34 H34b 109.5 no
H34a C34 H34b 109.5 no
C33 C34 H34c 109.5 no
H34a C34 H34c 109.5 no
H34b C34 H34c 109.5 no
C36 C37 H37 120.0 no
C38 C37 H37 120.0 no
C39 C38 H38 120.0 no
C37 C38 H38 120.0 no
C38 C39 H39 120.0 no
C40 C39 H39 120.0 no
C39 C40 H40 120.0 no
C41 C40 H40 120.0 no
C40 C41 H41 120.0 no
C36 C41 H41 120.0 no
C42 C43 H43 120.0 no
C44 C43 H43 120.0 no
C44 C45 H45 120.0 no
C46 C45 H45 120.0 no
C47 C46 H46 120.0 no
C45 C46 H46 120.0 no
C46 C47 H47 120.0 no
C42 C47 H47 120.0 no
C44 C48 H48a 109.5 no
C44 C48 H48b 109.5 no
H48a C48 H48b 109.5 no
C44 C48 H48c 109.5 no
H48a C48 H48c 109.5 no
H48b C48 H48c 109.5 no

loop_
_geom_bond_atom_site_label_1
_geom_bond_atom_site_label_2
_geom_bond_distance
_geom_bond_publ_flag
Co1 O1 1.933(2) yes
Co1 O2 1.932(2) yes
Co1 N3 1.969(2) yes
Co1 N6 1.982(2) yes
O2 C31 1.278(3) no
O1 C7 1.283(3) no
N1 C7 1.366(4) no
N1 N2 1.384(4) no
N1 C1 1.409(3) no
N2 C9 1.311(5) no
N3 C11 1.311(4) no
N3 C18 1.423(3) no
N4 C31 1.366(4) no
N4 N5 1.392(3) no
N4 C25 1.410(3) no
N5 C33 1.306(4) no
N6 C35 1.317(3) no
N6 C42 1.431(3) no
C1 C2 1.39 no
C1 C6 1.39 no
C2 C3 1.39 no
C3 C4 1.39 no
C4 C5 1.39 no
C5 C6 1.39 no
C7 C8 1.405(4) no
C8 C11 1.424(4) no
C8 C9 1.432(4) no
C9 C10 1.507(5) no
C11 C12 1.484(3) no
C12 C13 1.39 no
C12 C17 1.39 no
C13 C14 1.39 no
C14 C15 1.39 no
C15 C16 1.39 no
C16 C17 1.39 no
C18 C19 1.39 no
C18 C23 1.39 no
C19 C20 1.39 no
C20 C21 1.39 no
C20 C24 1.491(6) no
C21 C22 1.39 no
C22 C23 1.39 no
C25 C26 1.39 no
C25 C30 1.39 no
C26 C27 1.39 no
C27 C28 1.39 no
C28 C29 1.39 no
C29 C30 1.39 no
C31 C32 1.415(4) no
C32 C35 1.426(4) no
C32 C33 1.434(4) no
C33 C34 1.505(4) no
C35 C36 1.490(3) no
C36 C37 1.39 no
C36 C41 1.39 no
C37 C38 1.39 no
C38 C39 1.39 no
C39 C40 1.39 no
C40 C41 1.39 no
C42 C43 1.39 no
C42 C47 1.39 no
C43 C44 1.39 no
C44 C45 1.39 no
C44 C48 1.515(4) no
C45 C46 1.39 no
C46 C47 1.39 no
C2 H2 0.93 no
C3 H3 0.93 no
C4 H4 0.93 no
C5 H5 0.93 no
C6 H6 0.93 no
C10 H10a 0.96 no
C10 H10b 0.96 no
C10 H10c 0.96 no
C13 H13 0.93 no
C14 H14 0.93 no
C15 H15 0.93 no
C16 H16 0.93 no
C17 H17 0.93 no
C19 H19 0.93 no
C21 H21 0.93 no
C22 H22 0.93 no
C23 H23 0.93 no
C24 H24a 0.96 no
C24 H24b 0.96 no
C24 H24c 0.96 no
C26 H26 0.93 no
C27 H27 0.93 no
C28 H28 0.93 no
C29 H29 0.93 no
C30 H30 0.93 no
C34 H34a 0.96 no
C34 H34b 0.96 no
C34 H34c 0.96 no
C37 H37 0.93 no
C38 H38 0.93 no
C39 H39 0.93 no
C40 H40 0.93 no
C41 H41 0.93 no
C43 H43 0.93 no
C45 H45 0.93 no
C46 H46 0.93 no
C47 H47 0.93 no
C48 H48a 0.96 no
C48 H48b 0.96 no
C48 H48c 0.96 no

loop_
_geom_torsion_atom_site_label_1
_geom_torsion_atom_site_label_2
_geom_torsion_atom_site_label_3
_geom_torsion_atom_site_label_4
_geom_torsion
_geom_torsion_publ_flag
O1 Co1 O2 C31 96.1(2) no
N3 Co1 O2 C31 -150.6(2) no
N6 Co1 O2 C31 -22.8(2) no
O2 Co1 O1 C7 120.8(2) no
N3 Co1 O1 C7 -0.9(2) no
N6 Co1 O1 C7 -127.9(2) no
C7 N1 N2 C9 0.6(4) no
C1 N1 N2 C9 -175.5(3) no
O2 Co1 N3 C11 -124.7(2) no
O1 Co1 N3 C11 1.5(3) no
N6 Co1 N3 C11 121.3(2) no
O2 Co1 N3 C18 57.0(2) no
O1 Co1 N3 C18 -176.8(2) no
N6 Co1 N3 C18 -57.0(2) no
C31 N4 N5 C33 1.1(3) no
C25 N4 N5 C33 177.0(3) no
O2 Co1 N6 C35 24.7(2) no
O1 Co1 N6 C35 -100.4(2) no
N3 Co1 N6 C35 146.9(2) no
O2 Co1 N6 C42 -160.0(2) no
O1 Co1 N6 C42 74.9(2) no
N3 Co1 N6 C42 -37.7(2) no
C7 N1 C1 C2 11.7(4) no
N2 N1 C1 C2 -173.0(2) no
C7 N1 C1 C6 -168.5(3) no
N2 N1 C1 C6 6.8(3) no
N1 C1 C2 C3 179.8(3) no
N1 C1 C6 C5 -179.8(2) no
Co1 O1 C7 N1 -179.4(2) no
Co1 O1 C7 C8 0.2(4) no
N2 N1 C7 O1 179.0(3) no
C1 N1 C7 O1 -5.5(5) no
N2 N1 C7 C8 -0.6(3) no
C1 N1 C7 C8 174.9(3) no
O1 C7 C8 C11 0.5(6) no
N1 C7 C8 C11 -179.9(3) no
O1 C7 C8 C9 -179.2(3) no
N1 C7 C8 C9 0.4(3) no
N1 N2 C9 C8 -0.4(4) no
N1 N2 C9 C10 -179.6(3) no
C7 C8 C9 N2 0.0(4) no
C11 C8 C9 N2 -179.7(3) no
C7 C8 C9 C10 179.1(4) no
C11 C8 C9 C10 -0.6(7) no
C18 N3 C11 C8 177.0(3) no
Co1 N3 C11 C8 -1.2(4) no
C18 N3 C11 C12 -4.2(4) no
Co1 N3 C11 C12 177.6(2) no
C7 C8 C11 N3 0.1(5) no
C9 C8 C11 N3 179.7(3) no
C7 C8 C11 C12 -178.8(3) no
C9 C8 C11 C12 0.8(5) no
N3 C11 C12 C13 -87.1(3) no
C8 C11 C12 C13 91.8(3) no
N3 C11 C12 C17 97.2(3) no
C8 C11 C12 C17 -83.9(3) no
C11 C12 C13 C14 -175.8(3) no
C11 C12 C17 C16 175.7(3) no
C11 N3 C18 C19 -85.7(3) no
Co1 N3 C18 C19 92.7(2) no
C11 N3 C18 C23 99.4(3) no
Co1 N3 C18 C23 -82.2(2) no
N3 C18 C19 C20 -174.9(2) no
C18 C19 C20 C24 -177.4(3) no
C24 C20 C21 C22 177.4(3) no
N3 C18 C23 C22 175.0(2) no
C31 N4 C25 C26 -21.5(4) no
N5 N4 C25 C26 163.6(2) no
C31 N4 C25 C30 156.4(3) no
N5 N4 C25 C30 -18.5(3) no
N4 C25 C26 C27 177.9(2) no
N4 C25 C30 C29 -178.0(2) no
Co1 O2 C31 N4 -165.1(2) no
Co1 O2 C31 C32 12.7(4) no
N5 N4 C31 O2 176.1(3) no
C25 N4 C31 O2 0.9(5) no
N5 N4 C31 C32 -2.2(3) no
C25 N4 C31 C32 -177.4(3) no
O2 C31 C32 C35 5.8(5) no
N4 C31 C32 C35 -176.2(3) no
O2 C31 C32 C33 -175.8(3) no
N4 C31 C32 C33 2.2(3) no
N4 N5 C33 C32 0.4(4) no
N4 N5 C33 C34 -178.5(3) no
C31 C32 C33 N5 -1.7(4) no
C35 C32 C33 N5 176.6(3) no
C31 C32 C33 C34 177.0(4) no
C35 C32 C33 C34 -4.7(6) no
C42 N6 C35 C32 171.3(2) no
Co1 N6 C35 C32 -13.6(4) no
C42 N6 C35 C36 -12.5(4) no
Co1 N6 C35 C36 162.6(2) no
C31 C32 C35 N6 -5.2(5) no
C33 C32 C35 N6 176.9(3) no
C31 C32 C35 C36 178.5(3) no
C33 C32 C35 C36 0.6(5) no
N6 C35 C36 C37 -79.3(3) no
C32 C35 C36 C37 97.1(3) no
N6 C35 C36 C41 107.1(3) no
C32 C35 C36 C41 -76.5(3) no
C35 C36 C37 C38 -173.7(2) no
C35 C36 C41 C40 173.4(2) no
C35 N6 C42 C43 -61.9(3) no
Co1 N6 C42 C43 122.8(2) no
C35 N6 C42 C47 122.7(2) no
Co1 N6 C42 C47 -52.7(2) no
N6 C42 C43 C44 -175.4(2) no
C42 C43 C44 C48 179.1(3) no
C48 C44 C45 C46 -179.1(3) no
N6 C42 C47 C46 175.5(2) no
